data_7240791
loop_
_publ_author_name
'Shimoyama, Daisuke'
'Sekiya, Ryo'
'Maekawa, Hiroyuki'
'Kudo, Hiroto'
'HAINO, Takeharu'

_publ_section_title
;
 One-dimensional arrangement of NORIA in the solid-state
;
_journal_name_full CrystEngComm
_journal_paper_doi 10.1039/D0CE00650E
_journal_year 2020
_chemical_formula_moiety '(C102 H96 O24), 4(C6 H12), 10(C3 H7 N O), 2(C H Cl3), 4(H2 O)'
_chemical_formula_sum 'C158 H224 Cl6 N10 O38'
_chemical_formula_weight 3084.16
_space_group_IT_number 2
_space_group_name_Hall '-P 1'
_space_group_name_H-M_alt 'P -1'
_symmetry_cell_setting triclinic
_symmetry_Int_Tables_number 2
_symmetry_space_group_name_Hall '-P 1'
_symmetry_space_group_name_H-M 'P -1'
_atom_sites_solution_hydrogens geom
_audit_creation_date 2020-06-16T13:42:29-00:00
_audit_creation_method 'WinGX routine CIF_UPDATE'
_audit_update_record
;
2020-06-17 deposited with the CCDC.	2020-06-26 downloaded from the CCDC.
;
_cell_angle_alpha 69.180(2)
_cell_angle_beta 69.948(2)
_cell_angle_gamma 81.943(2)
_cell_formula_units_Z 1
_cell_length_a 15.062(3)
_cell_length_b 15.485(3)
_cell_length_c 19.841(4)
_cell_measurement_reflns_used 3475
_cell_measurement_temperature 93(2)
_cell_measurement_theta_max 22.62
_cell_measurement_theta_min 2.31
_cell_volume 4062.4(14)
_computing_cell_refinement 'Bruker SAINT'
_computing_data_collection 'Bruker APEX2'
_computing_structure_refinement 'SHELXL-2018/3 (Sheldrick, 2018)'
_computing_structure_solution 'SHELXT 2014/5 (Sheldrick, 2014)'
_diffrn_ambient_temperature 93(2)
_diffrn_measured_fraction_theta_full 0.973
_diffrn_measured_fraction_theta_max 0.973
_diffrn_measurement_device_type 'Bluker APEX-II CCD'
_diffrn_measurement_method '\w scans'
_diffrn_radiation_monochromator graphite
_diffrn_radiation_source 'sealed tube'
_diffrn_radiation_type MoK\a
_diffrn_radiation_wavelength 0.71073
_diffrn_reflns_av_R_equivalents 0.0307
_diffrn_reflns_av_unetI/netI 0.0874
_diffrn_reflns_Laue_measured_fraction_full 0.973
_diffrn_reflns_Laue_measured_fraction_max 0.973
_diffrn_reflns_limit_h_max 17
_diffrn_reflns_limit_h_min -12
_diffrn_reflns_limit_k_max 18
_diffrn_reflns_limit_k_min -18
_diffrn_reflns_limit_l_max 21
_diffrn_reflns_limit_l_min -23
_diffrn_reflns_number 19040
_diffrn_reflns_point_group_measured_fraction_full 0.973
_diffrn_reflns_point_group_measured_fraction_max 0.973
_diffrn_reflns_theta_full 25.033
_diffrn_reflns_theta_max 25.033
_diffrn_reflns_theta_min 1.782
_exptl_absorpt_coefficient_mu 0.184
_exptl_absorpt_correction_type none
_exptl_crystal_colour colorless
_exptl_crystal_density_diffrn 1.261
_exptl_crystal_description block
_exptl_crystal_F_000 1648
_exptl_crystal_size_max 0.3
_exptl_crystal_size_mid 0.2
_exptl_crystal_size_min 0.11
_refine_diff_density_max 1.116
_refine_diff_density_min -0.926
_refine_diff_density_rms 0.104
_refine_ls_extinction_method none
_refine_ls_goodness_of_fit_ref 1.527
_refine_ls_hydrogen_treatment constr
_refine_ls_matrix_type full
_refine_ls_number_parameters 663
_refine_ls_number_reflns 13986
_refine_ls_number_restraints 0
_refine_ls_restrained_S_all 1.527
_refine_ls_R_factor_all 0.2152
_refine_ls_R_factor_gt 0.1462
_refine_ls_shift/su_max 0
_refine_ls_shift/su_mean 0
_refine_ls_structure_factor_coef Fsqd
_refine_ls_weighting_details 'w=1/[\s^2^(Fo^2^)+(0.2000P)^2^] where P=(Fo^2^+2Fc^2^)/3'
_refine_ls_weighting_scheme calc
_refine_ls_wR_factor_gt 0.4338
_refine_ls_wR_factor_ref 0.4689
_reflns_Friedel_coverage 0
_reflns_number_gt 6968
_reflns_number_total 13986
_reflns_threshold_expression 'I > 2\s(I)'
_cod_data_source_file d0ce00650e2.cif
_cod_data_source_block platon_sq_CCDC2
_cod_original_cell_volume 4062.5(13)
_cod_database_code 7240791

loop_
_symmetry_equiv_pos_as_xyz
'x, y, z'
'-x, -y, -z'

loop_
_atom_site_label
_atom_site_type_symbol
_atom_site_fract_x
_atom_site_fract_y
_atom_site_fract_z
_atom_site_U_iso_or_equiv
_atom_site_adp_type
_atom_site_occupancy
_atom_site_site_symmetry_order
_atom_site_calc_flag
_atom_site_refinement_flags_posn
_atom_site_refinement_flags_adp
_atom_site_refinement_flags_occupancy
_atom_site_disorder_assembly
_atom_site_disorder_group
C17 C 0.7217(6) 0.9969(5) 0.1064(6) 0.080(3) Uani 1 1 d . . . . .
H17 H 0.751522 0.937457 0.11392 0.096 Uiso 1 1 calc R U . . .
C29 C 0.4927(6) 1.5223(5) -0.3767(4) 0.060(2) Uani 1 1 d . . . . .
C42 C 0.3036(6) 0.9990(5) 0.2513(5) 0.081(3) Uani 1 1 d . . . . .
H42 H 0.280011 0.938716 0.281033 0.097 Uiso 1 1 calc R U . . .
C43 C 0.3794(6) 1.0100(5) 0.1859(4) 0.057(2) Uani 1 1 d . . . . .
C201 C 0.0375(11) 0.9577(10) 0.2818(7) 0.158(3) Uani 1 1 d . . . . .
H20D H 0.06553 0.97117 0.226801 0.237 Uiso 1 1 calc R U . . .
H20E H 0.025966 1.015633 0.293289 0.237 Uiso 1 1 calc R U . . .
H20F H 0.080901 0.917879 0.307525 0.237 Uiso 1 1 calc R U . . .
C202 C -0.0618(11) 0.8654(10) 0.2556(7) 0.158(3) Uani 1 1 d . . . . .
H20A H -0.016242 0.894594 0.205601 0.237 Uiso 1 1 calc R U . . .
H20B H -0.04673 0.79923 0.273609 0.237 Uiso 1 1 calc R U . . .
H20C H -0.125716 0.874143 0.251599 0.237 Uiso 1 1 calc R U . . .
C203 C -0.1127(11) 0.8804(11) 0.3833(8) 0.158(3) Uani 1 1 d . . . . .
H203 H -0.156697 0.834364 0.395963 0.19 Uiso 1 1 calc R U . . .
C301 C 0.2358(8) 0.4590(8) 0.3975(6) 0.120(2) Uani 1 1 d . . . . .
H30A H 0.209322 0.497389 0.357348 0.179 Uiso 1 1 calc R U . . .
H30B H 0.274134 0.49719 0.406637 0.179 Uiso 1 1 calc R U . . .
H30C H 0.275465 0.409432 0.381557 0.179 Uiso 1 1 calc R U . . .
C302 C 0.0807(8) 0.3855(8) 0.4398(6) 0.120(2) Uani 1 1 d . . . . .
H30D H 0.107816 0.336668 0.417574 0.179 Uiso 1 1 calc R U . . .
H30E H 0.059796 0.437753 0.402643 0.179 Uiso 1 1 calc R U . . .
H30F H 0.026482 0.361503 0.485305 0.179 Uiso 1 1 calc R U . . .
C303 C 0.1500(9) 0.3707(8) 0.5288(7) 0.120(2) Uani 1 1 d . . . . .
H303 H 0.21089 0.350827 0.533394 0.143 Uiso 1 1 calc R U . . .
C401 C 0.2476(7) 0.9628(6) 0.1135(5) 0.0859(14) Uani 1 1 d . . . . .
H40D H 0.282636 0.903858 0.124265 0.129 Uiso 1 1 calc R U . . .
H40E H 0.28945 1.010178 0.071768 0.129 Uiso 1 1 calc R U . . .
H40F H 0.224602 0.981409 0.158966 0.129 Uiso 1 1 calc R U . . .
C402 C 0.1637(7) 0.8591(6) 0.0885(5) 0.0859(14) Uani 1 1 d . . . . .
H40A H 0.216333 0.82498 0.105584 0.129 Uiso 1 1 calc R U . . .
H40B H 0.104306 0.828386 0.122591 0.129 Uiso 1 1 calc R U . . .
H40C H 0.173384 0.860694 0.036699 0.129 Uiso 1 1 calc R U . . .
C403 C 0.1117(7) 1.0198(6) 0.0751(5) 0.0859(14) Uani 1 1 d . . . . .
H403 H 0.057321 1.011726 0.064202 0.103 Uiso 1 1 calc R U . . .
O201 O -0.1151(8) 0.9036(8) 0.4322(5) 0.183(5) Uani 1 1 d . . . . .
O301 O 0.0964(5) 0.3364(5) 0.5877(4) 0.119(3) Uani 1 1 d . . . . .
O401 O 0.1219(4) 1.1007(3) 0.0720(3) 0.0802(17) Uani 1 1 d . . . . .
N201 N -0.0567(9) 0.9082(8) 0.3099(6) 0.158(3) Uani 1 1 d . . . . .
N301 N 0.1629(7) 0.4209(7) 0.4637(5) 0.120(2) Uani 1 1 d . . . . .
N401 N 0.1597(6) 0.9513(5) 0.0896(4) 0.0859(14) Uani 1 1 d . . . . .
C1 C 0.8714(5) 1.3061(4) -0.3041(4) 0.0496(18) Uani 1 1 d . . . . .
H1 H 0.916221 1.284533 -0.342058 0.06 Uiso 1 1 calc R U . . .
C2 C 0.9017(5) 1.3505(4) -0.2692(4) 0.0431(16) Uani 1 1 d . . . . .
C3 C 0.8370(4) 1.3831(4) -0.2112(3) 0.0381(15) Uani 1 1 d . . . . .
C4 C 0.7427(4) 1.3670(4) -0.1957(3) 0.0382(15) Uani 1 1 d . . . . .
H4 H 0.697782 1.389577 -0.158409 0.046 Uiso 1 1 calc R U . . .
C5 C 0.7083(4) 1.3220(4) -0.2288(3) 0.0395(15) Uani 1 1 d . . . . .
C6 C 0.7763(5) 1.2910(4) -0.2860(4) 0.0468(17) Uani 1 1 d . . . . .
C7 C 0.8730(4) 1.4288(4) -0.1701(3) 0.0409(15) Uani 1 1 d . . . . .
H7 H 0.933759 1.458112 -0.206853 0.049 Uiso 1 1 calc R U . . .
C8 C 0.8976(4) 1.3594(4) -0.1022(4) 0.0419(16) Uani 1 1 d . . . . .
C9 C 0.9890(5) 1.3238(5) -0.1050(4) 0.0466(17) Uani 1 1 d . . . . .
C10 C 1.0087(4) 1.2682(5) -0.0417(4) 0.0524(19) Uani 1 1 d . . . . .
H10 H 1.0725 1.249326 -0.045486 0.063 Uiso 1 1 calc R U . . .
C11 C 0.9412(5) 1.2382(5) 0.0271(4) 0.0463(17) Uani 1 1 d . . . . .
C12 C 0.8465(4) 1.2675(4) 0.0330(4) 0.0395(15) Uani 1 1 d . . . . .
C13 C 0.8279(4) 1.3277(4) -0.0310(4) 0.0419(16) Uani 1 1 d . . . . .
H13 H 0.764629 1.348968 -0.026937 0.05 Uiso 1 1 calc R U . . .
C14 C 0.7657(4) 1.2301(4) 0.1096(4) 0.0431(16) Uani 1 1 d . . . . .
H14 H 0.796439 1.201953 0.15015 0.052 Uiso 1 1 calc R U . . .
C15 C 0.7166(5) 1.1527(4) 0.1069(4) 0.0463(17) Uani 1 1 d . . . . .
C16 C 0.7618(5) 1.0642(5) 0.1135(5) 0.062(2) Uani 1 1 d . . . . .
C18 C 0.6364(5) 1.0115(5) 0.0880(5) 0.064(2) Uani 1 1 d . . . . .
C19 C 0.5891(4) 1.0991(4) 0.0814(3) 0.0395(15) Uani 1 1 d . . . . .
C20 C 0.6321(4) 1.1659(4) 0.0907(3) 0.0376(15) Uani 1 1 d . . . . .
H20 H 0.60154 1.224778 0.085683 0.045 Uiso 1 1 calc R U . . .
C21 C 0.4969(4) 1.1142(4) 0.0664(3) 0.0377(15) Uani 1 1 d . . . . .
H21 H 0.493568 1.066213 0.044501 0.045 Uiso 1 1 calc R U . . .
C22 C 0.4878(4) 1.2078(4) 0.0076(3) 0.0362(15) Uani 1 1 d . . . . .
H22A H 0.495085 1.257624 0.025505 0.043 Uiso 1 1 calc R U . . .
H22B H 0.423881 1.214429 0.002441 0.043 Uiso 1 1 calc R U . . .
C23 C 0.5625(5) 1.2188(4) -0.0710(3) 0.0429(16) Uani 1 1 d . . . . .
H23A H 0.625817 1.223982 -0.068165 0.051 Uiso 1 1 calc R U . . .
H23B H 0.563218 1.163292 -0.084854 0.051 Uiso 1 1 calc R U . . .
C24 C 0.5416(5) 1.3041(4) -0.1320(3) 0.0430(16) Uani 1 1 d . . . . .
H24A H 0.551908 1.359913 -0.122473 0.052 Uiso 1 1 calc R U . . .
H24B H 0.474156 1.304345 -0.127808 0.052 Uiso 1 1 calc R U . . .
C25 C 0.6028(4) 1.3097(4) -0.2137(3) 0.0395(15) Uani 1 1 d . . . . .
H25 H 0.597211 1.249422 -0.219549 0.047 Uiso 1 1 calc R U . . .
C26 C 0.5667(5) 1.3844(4) -0.2725(3) 0.0419(16) Uani 1 1 d . . . . .
C27 C 0.5522(6) 1.3674(5) -0.3327(4) 0.0535(19) Uani 1 1 d . . . . .
C28 C 0.5174(6) 1.4358(5) -0.3841(5) 0.070(2) Uani 1 1 d . . . . .
H28 H 0.510171 1.423638 -0.42562 0.084 Uiso 1 1 calc R U . . .
C30 C 0.5036(5) 1.5426(5) -0.3168(3) 0.0443(16) Uani 1 1 d . . . . .
C31 C 0.5414(4) 1.4743(4) -0.2686(3) 0.0396(16) Uani 1 1 d . . . . .
H31 H 0.551663 1.488074 -0.228935 0.048 Uiso 1 1 calc R U . . .
C32 C 0.4774(5) 1.6365(4) -0.3061(3) 0.0444(16) Uani 1 1 d . . . . .
H32 H 0.437647 1.668763 -0.339552 0.053 Uiso 1 1 calc R U . . .
C33 C 0.5634(5) 1.6957(4) -0.3354(3) 0.0409(16) Uani 1 1 d . . . . .
C34 C 0.6039(6) 1.7406(5) -0.4140(4) 0.058(2) Uani 1 1 d . . . . .
C35 C 0.6860(6) 1.7877(5) -0.4401(4) 0.066(2) Uani 1 1 d . . . . .
H35 H 0.711129 1.81944 -0.493121 0.079 Uiso 1 1 calc R U . . .
C36 C 0.7326(5) 1.7910(5) -0.3944(4) 0.0543(19) Uani 1 1 d . . . . .
C37 C 0.6943(5) 1.7478(4) -0.3144(3) 0.0405(16) Uani 1 1 d . . . . .
C38 C 0.6114(4) 1.7019(4) -0.2887(3) 0.0402(16) Uani 1 1 d . . . . .
H38 H 0.585063 1.672336 -0.235508 0.048 Uiso 1 1 calc R U . . .
C39 C 0.7437(5) 1.7581(4) -0.2628(3) 0.0375(15) Uani 1 1 d . . . . .
H39 H 0.810966 1.772681 -0.294463 0.045 Uiso 1 1 calc R U . . .
C40 C 0.2968(5) 1.1609(4) 0.2343(3) 0.0398(16) Uani 1 1 d . . . . .
C41 C 0.2610(6) 1.0723(5) 0.2748(4) 0.065(2) Uani 1 1 d . . . . .
C44 C 0.4141(5) 1.0973(4) 0.1401(3) 0.0401(16) Uani 1 1 d . . . . .
C45 C 0.3737(4) 1.1708(4) 0.1701(3) 0.0332(14) Uani 1 1 d . . . . .
H45 H 0.401828 1.229756 0.144056 0.04 Uiso 1 1 calc R U . . .
C46 C 0.7455(5) 1.6678(4) -0.1952(4) 0.0470(17) Uani 1 1 d . . . . .
H46A H 0.773476 1.681446 -0.161757 0.056 Uiso 1 1 calc R U . . .
H46B H 0.679669 1.648451 -0.16512 0.056 Uiso 1 1 calc R U . . .
C47 C 0.7996(5) 1.5894(4) -0.2186(3) 0.0416(16) Uani 1 1 d . . . . .
H47A H 0.863273 1.610353 -0.253824 0.05 Uiso 1 1 calc R U . . .
H47B H 0.766923 1.569402 -0.245949 0.05 Uiso 1 1 calc R U . . .
C48 C 0.8096(5) 1.5060(4) -0.1487(4) 0.0435(16) Uani 1 1 d . . . . .
H48A H 0.835346 1.52818 -0.118166 0.052 Uiso 1 1 calc R U . . .
H48B H 0.746096 1.481352 -0.116383 0.052 Uiso 1 1 calc R U . . .
C49 C 0.4137(5) 1.6268(4) -0.2247(4) 0.0463(17) Uani 1 1 d . . . . .
H49A H 0.362921 1.583544 -0.211159 0.056 Uiso 1 1 calc R U . . .
H49B H 0.451969 1.597327 -0.190336 0.056 Uiso 1 1 calc R U . . .
C50 C 0.2994(5) 1.6901(4) -0.1295(4) 0.0484(17) Uani 1 1 d . . . . .
H50A H 0.335571 1.665776 -0.093066 0.058 Uiso 1 1 calc R U . . .
H50B H 0.258896 1.639794 -0.121268 0.058 Uiso 1 1 calc R U . . .
C51 C 0.3683(5) 1.7123(5) -0.2083(4) 0.0503(18) Uani 1 1 d . . . . .
H51A H 0.334991 1.746361 -0.245593 0.06 Uiso 1 1 calc R U . . .
H51B H 0.417742 1.75267 -0.214102 0.06 Uiso 1 1 calc R U . . .
O1 O 0.7484(4) 1.2439(3) -0.3221(2) 0.0554(13) Uani 1 1 d . . . . .
H100 H 0.742881 1.280823 -0.363402 0.083 Uiso 1 1 calc R U . . .
O2 O 0.9978(3) 1.3680(3) -0.2879(3) 0.0543(13) Uani 1 1 d . . . . .
H2 H 1.026608 1.368379 -0.332499 0.081 Uiso 1 1 calc R U . . .
O3 O 1.0647(3) 1.3488(4) -0.1725(3) 0.0598(14) Uani 1 1 d . . . . .
H3 H 1.044321 1.364656 -0.209731 0.09 Uiso 1 1 calc R U . . .
O4 O 0.9599(4) 1.1823(3) 0.0909(3) 0.0587(13) Uani 1 1 d . . . . .
H101 H 0.972985 1.21453 0.112355 0.088 Uiso 1 1 calc R U . . .
O5 O 0.8433(4) 1.0412(4) 0.1313(4) 0.090(2) Uani 1 1 d . . . . .
H5 H 0.856443 1.083071 0.143875 0.135 Uiso 1 1 calc R U . . .
O6 O 0.5966(4) 0.9445(3) 0.0803(4) 0.0831(18) Uani 1 1 d . . . . .
H6 H 0.611033 0.892736 0.10747 0.125 Uiso 1 1 calc R U . . .
O7 O 0.5730(5) 1.2817(3) -0.3400(3) 0.0800(18) Uani 1 1 d . . . . .
H7A H 0.571706 1.283901 -0.382561 0.12 Uiso 1 1 calc R U . . .
O8 O 0.4552(5) 1.5861(4) -0.4305(3) 0.0843(18) Uani 1 1 d . . . . .
H8 H 0.469449 1.639741 -0.437227 0.126 Uiso 1 1 calc R U . . .
O9 O 0.5578(5) 1.7349(4) -0.4605(3) 0.0848(19) Uani 1 1 d . . . . .
H9 H 0.529944 1.785441 -0.475515 0.127 Uiso 1 1 calc R U . . .
O10 O 0.8178(4) 1.8352(4) -0.4206(3) 0.0660(15) Uani 1 1 d . . . . .
H104 H 0.861892 1.801908 -0.438516 0.099 Uiso 1 1 calc R U . . .
O11 O 0.1846(4) 1.0540(4) 0.3416(3) 0.088(2) Uani 1 1 d . . . . .
H11 H 0.165643 1.00037 0.35381 0.132 Uiso 1 1 calc R U . . .
O12 O 0.4140(5) 0.9331(3) 0.1673(4) 0.101(2) Uani 1 1 d . . . . .
H12 H 0.467883 0.943576 0.134749 0.151 Uiso 1 1 calc R U . . .

loop_
_atom_site_aniso_label
_atom_site_aniso_U_11
_atom_site_aniso_U_22
_atom_site_aniso_U_33
_atom_site_aniso_U_23
_atom_site_aniso_U_13
_atom_site_aniso_U_12
C17 0.067(6) 0.028(4) 0.142(8) -0.017(5) -0.045(6) 0.006(4)
C29 0.087(6) 0.055(5) 0.047(4) -0.015(4) -0.034(4) 0.002(4)
C42 0.100(7) 0.035(4) 0.076(6) -0.018(4) 0.018(5) -0.025(4)
C43 0.076(5) 0.036(4) 0.056(5) -0.023(3) 0.000(4) -0.017(4)
C201 0.176(7) 0.164(6) 0.074(4) 0.000(4) -0.009(5) 0.002(5)
C202 0.176(7) 0.164(6) 0.074(4) 0.000(4) -0.009(5) 0.002(5)
C203 0.176(7) 0.164(6) 0.074(4) 0.000(4) -0.009(5) 0.002(5)
C301 0.108(4) 0.119(5) 0.088(4) -0.006(3) -0.016(3) 0.023(4)
C302 0.108(4) 0.119(5) 0.088(4) -0.006(3) -0.016(3) 0.023(4)
C303 0.108(4) 0.119(5) 0.088(4) -0.006(3) -0.016(3) 0.023(4)
C401 0.105(4) 0.068(3) 0.084(3) -0.028(3) -0.033(3) 0.015(3)
C402 0.105(4) 0.068(3) 0.084(3) -0.028(3) -0.033(3) 0.015(3)
C403 0.105(4) 0.068(3) 0.084(3) -0.028(3) -0.033(3) 0.015(3)
O201 0.249(12) 0.221(11) 0.063(5) -0.039(6) 0.010(6) -0.121(9)
O301 0.124(6) 0.128(6) 0.051(4) -0.023(4) 0.035(4) -0.016(5)
O401 0.081(4) 0.046(3) 0.116(5) -0.028(3) -0.041(4) 0.021(3)
N201 0.176(7) 0.164(6) 0.074(4) 0.000(4) -0.009(5) 0.002(5)
N301 0.108(4) 0.119(5) 0.088(4) -0.006(3) -0.016(3) 0.023(4)
N401 0.105(4) 0.068(3) 0.084(3) -0.028(3) -0.033(3) 0.015(3)
C1 0.058(5) 0.046(4) 0.040(4) -0.020(3) -0.010(4) 0.015(4)
C2 0.042(4) 0.047(4) 0.038(4) -0.016(3) -0.011(3) 0.009(3)
C3 0.037(4) 0.032(3) 0.036(4) -0.005(3) -0.008(3) -0.002(3)
C4 0.036(4) 0.036(3) 0.038(4) -0.014(3) -0.005(3) 0.001(3)
C5 0.043(4) 0.038(4) 0.032(3) -0.012(3) -0.004(3) 0.000(3)
C6 0.059(5) 0.041(4) 0.035(4) -0.012(3) -0.007(3) -0.003(3)
C7 0.037(4) 0.043(4) 0.040(4) -0.013(3) -0.008(3) -0.005(3)
C8 0.033(4) 0.038(4) 0.050(4) -0.013(3) -0.006(3) -0.011(3)
C9 0.044(4) 0.050(4) 0.043(4) -0.013(3) -0.013(4) -0.002(3)
C10 0.024(4) 0.061(5) 0.083(6) -0.037(4) -0.018(4) 0.003(3)
C11 0.052(5) 0.048(4) 0.037(4) -0.011(3) -0.013(4) -0.007(3)
C12 0.036(4) 0.044(4) 0.047(4) -0.022(3) -0.017(3) 0.002(3)
C13 0.030(3) 0.043(4) 0.053(4) -0.021(3) -0.008(3) -0.002(3)
C14 0.042(4) 0.051(4) 0.042(4) -0.019(3) -0.018(3) 0.003(3)
C15 0.051(4) 0.031(3) 0.048(4) -0.003(3) -0.014(3) 0.000(3)
C16 0.051(5) 0.047(4) 0.086(6) -0.011(4) -0.031(4) -0.002(4)
C18 0.057(5) 0.035(4) 0.097(6) -0.014(4) -0.032(5) 0.003(4)
C19 0.045(4) 0.027(3) 0.043(4) -0.008(3) -0.012(3) -0.001(3)
C20 0.043(4) 0.028(3) 0.037(4) -0.006(3) -0.014(3) 0.005(3)
C21 0.044(4) 0.038(4) 0.030(3) -0.014(3) -0.006(3) -0.006(3)
C22 0.034(3) 0.034(3) 0.040(4) -0.012(3) -0.012(3) 0.002(3)
C23 0.044(4) 0.041(4) 0.038(4) -0.012(3) -0.007(3) -0.002(3)
C24 0.042(4) 0.042(4) 0.045(4) -0.015(3) -0.009(3) -0.007(3)
C25 0.042(4) 0.041(4) 0.035(4) -0.015(3) -0.003(3) -0.012(3)
C26 0.047(4) 0.046(4) 0.040(4) -0.021(3) -0.014(3) -0.005(3)
C27 0.075(5) 0.043(4) 0.051(4) -0.019(4) -0.029(4) 0.005(4)
C28 0.105(7) 0.064(5) 0.063(5) -0.032(4) -0.041(5) -0.004(5)
C30 0.048(4) 0.052(4) 0.033(4) -0.013(3) -0.013(3) -0.003(3)
C31 0.050(4) 0.051(4) 0.020(3) -0.011(3) -0.007(3) -0.018(3)
C32 0.053(4) 0.049(4) 0.032(4) -0.012(3) -0.015(3) -0.002(3)
C33 0.051(4) 0.045(4) 0.032(3) -0.016(3) -0.015(3) -0.002(3)
C34 0.064(5) 0.060(5) 0.046(4) -0.004(4) -0.024(4) -0.007(4)
C35 0.083(6) 0.072(5) 0.029(4) 0.000(4) -0.007(4) -0.031(5)
C36 0.069(5) 0.050(4) 0.040(4) -0.009(3) -0.011(4) -0.022(4)
C37 0.053(4) 0.030(3) 0.031(3) -0.005(3) -0.011(3) 0.003(3)
C38 0.045(4) 0.031(3) 0.033(3) -0.006(3) 0.000(3) -0.007(3)
C39 0.044(4) 0.029(3) 0.033(3) -0.009(3) -0.003(3) -0.009(3)
C40 0.049(4) 0.036(4) 0.024(3) -0.005(3) -0.001(3) -0.007(3)
C41 0.088(6) 0.047(4) 0.049(5) -0.025(4) 0.014(4) -0.032(4)
C44 0.055(4) 0.029(3) 0.032(3) -0.005(3) -0.014(3) -0.002(3)
C45 0.045(4) 0.019(3) 0.032(3) -0.005(3) -0.011(3) -0.005(3)
C46 0.048(4) 0.031(3) 0.052(4) -0.007(3) -0.011(3) -0.004(3)
C47 0.051(4) 0.036(3) 0.042(4) -0.018(3) -0.014(3) 0.000(3)
C48 0.041(4) 0.047(4) 0.046(4) -0.017(3) -0.015(3) -0.004(3)
C49 0.053(4) 0.042(4) 0.040(4) -0.011(3) -0.006(3) -0.016(3)
C50 0.048(4) 0.043(4) 0.051(4) -0.016(3) -0.008(3) -0.008(3)
C51 0.052(4) 0.053(4) 0.044(4) -0.013(3) -0.012(4) -0.007(3)
O1 0.084(4) 0.046(3) 0.039(3) -0.018(2) -0.015(3) -0.008(3)
O2 0.036(3) 0.070(3) 0.048(3) -0.021(3) -0.002(2) 0.002(2)
O3 0.032(3) 0.082(4) 0.060(3) -0.025(3) -0.007(2) 0.004(2)
O4 0.051(3) 0.066(3) 0.067(3) -0.024(3) -0.026(3) 0.001(3)
O5 0.066(4) 0.056(4) 0.152(6) -0.020(4) -0.062(4) 0.014(3)
O6 0.083(4) 0.035(3) 0.147(6) -0.036(3) -0.052(4) 0.008(3)
O7 0.126(5) 0.056(3) 0.086(4) -0.040(3) -0.053(4) 0.005(3)
O8 0.124(5) 0.088(4) 0.064(4) -0.029(3) -0.059(4) 0.009(4)
O9 0.103(5) 0.104(5) 0.045(3) -0.004(3) -0.032(3) -0.028(4)
O10 0.069(4) 0.068(3) 0.049(3) -0.015(3) 0.004(3) -0.034(3)
O11 0.092(4) 0.057(3) 0.073(4) -0.021(3) 0.039(3) -0.041(3)
O12 0.122(6) 0.035(3) 0.105(5) -0.036(3) 0.035(4) -0.024(3)

loop_
_atom_type_symbol
_atom_type_description
_atom_type_scat_dispersion_real
_atom_type_scat_dispersion_imag
_atom_type_scat_source
C C 0.0033 0.0016 'International Tables Vol C Tables 4.2.6.8 and 6.1.1.4'
H H 0 0 'International Tables Vol C Tables 4.2.6.8 and 6.1.1.4'
O O 0.0106 0.006 'International Tables Vol C Tables 4.2.6.8 and 6.1.1.4'
N N 0.0061 0.0033 'International Tables Vol C Tables 4.2.6.8 and 6.1.1.4'
Cl Cl 0.1484 0.1585 'International Tables Vol C Tables 4.2.6.8 and 6.1.1.4'

loop_
_geom_angle_atom_site_label_1
_geom_angle_atom_site_label_2
_geom_angle_atom_site_label_3
_geom_angle
_geom_angle_site_symmetry_1
_geom_angle_site_symmetry_3
_geom_angle_publ_flag
C16 C17 C18 122.3(7) . . ?
C28 C29 O8 116.8(6) . . ?
C28 C29 C30 120.7(7) . . ?
O8 C29 C30 122.5(7) . . ?
C41 C42 C43 122.1(7) . . ?
O12 C43 C42 116.9(6) . . ?
O12 C43 C44 122.6(6) . . ?
C42 C43 C44 120.5(6) . . ?
O201 C203 N201 130.0(18) . . ?
O301 C303 N301 147.6(14) . . ?
N401 C403 O401 130.4(11) . . ?
C203 N201 C202 121.4(14) . . ?
C203 N201 C201 123.8(14) . . ?
C202 N201 C201 111.4(11) . . ?
C303 N301 C301 140.6(12) . . ?
C303 N301 C302 102.2(10) . . ?
C301 N301 C302 107.8(9) . . ?
C403 N401 C402 137.4(10) . . ?
C403 N401 C401 115.0(8) . . ?
C402 N401 C401 107.5(7) . . ?
C2 C1 C6 121.6(6) . . ?
C1 C2 O2 122.4(6) . . ?
C1 C2 C3 121.1(6) . . ?
O2 C2 C3 116.5(6) . . ?
C4 C3 C2 115.0(6) . . ?
C4 C3 C7 124.7(6) . . ?
C2 C3 C7 120.3(6) . . ?
C5 C4 C3 126.3(6) . . ?
C4 C5 C6 116.1(6) . . ?
C4 C5 C25 125.1(5) . . ?
C6 C5 C25 118.6(5) . . ?
O1 C6 C1 119.8(6) . . ?
O1 C6 C5 120.3(6) . . ?
C1 C6 C5 119.9(6) . . ?
C3 C7 C48 114.3(5) . . ?
C3 C7 C8 112.4(5) . . ?
C48 C7 C8 111.4(5) . . ?
C9 C8 C13 115.6(6) . . ?
C9 C8 C7 123.6(6) . . ?
C13 C8 C7 120.8(6) . . ?
C10 C9 O3 117.1(6) . . ?
C10 C9 C8 121.3(6) . . ?
O3 C9 C8 121.4(6) . . ?
C9 C10 C11 122.8(6) . . ?
O4 C11 C10 123.4(7) . . ?
O4 C11 C12 118.0(6) . . ?
C10 C11 C12 118.6(6) . . ?
C13 C12 C11 118.1(6) . . ?
C13 C12 C14 121.5(6) . . ?
C11 C12 C14 120.4(6) . . ?
C12 C13 C8 123.5(6) . . ?
C15 C14 C50 115.5(5) . 2_685 ?
C15 C14 C12 109.2(5) . . ?
C50 C14 C12 110.8(5) 2_685 . ?
C20 C15 C16 116.8(6) . . ?
C20 C15 C14 122.9(5) . . ?
C16 C15 C14 120.0(6) . . ?
C17 C16 O5 116.5(7) . . ?
C17 C16 C15 120.6(7) . . ?
O5 C16 C15 122.9(7) . . ?
O6 C18 C17 122.4(6) . . ?
O6 C18 C19 119.1(7) . . ?
C17 C18 C19 118.4(7) . . ?
C20 C19 C18 117.2(6) . . ?
C20 C19 C21 123.5(5) . . ?
C18 C19 C21 119.4(6) . . ?
C15 C20 C19 124.6(6) . . ?
C19 C21 C44 111.4(5) . . ?
C19 C21 C22 113.6(5) . . ?
C44 C21 C22 112.0(5) . . ?
C21 C22 C23 112.1(5) . . ?
C24 C23 C22 111.4(5) . . ?
C23 C24 C25 113.8(5) . . ?
C26 C25 C5 111.0(5) . . ?
C26 C25 C24 111.7(5) . . ?
C5 C25 C24 112.7(5) . . ?
C27 C26 C31 115.4(6) . . ?
C27 C26 C25 121.9(6) . . ?
C31 C26 C25 122.6(5) . . ?
O7 C27 C28 119.9(6) . . ?
O7 C27 C26 119.5(6) . . ?
C28 C27 C26 120.6(6) . . ?
C27 C28 C29 121.2(7) . . ?
C31 C30 C29 116.4(6) . . ?
C31 C30 C32 120.9(6) . . ?
C29 C30 C32 122.7(6) . . ?
C30 C31 C26 125.6(6) . . ?
C33 C32 C30 111.7(5) . . ?
C33 C32 C49 115.5(5) . . ?
C30 C32 C49 111.3(5) . . ?
C38 C33 C34 116.6(6) . . ?
C38 C33 C32 123.0(5) . . ?
C34 C33 C32 120.1(6) . . ?
O9 C34 C35 123.2(7) . . ?
O9 C34 C33 117.2(7) . . ?
C35 C34 C33 119.5(7) . . ?
C36 C35 C34 123.1(7) . . ?
C35 C36 O10 123.5(6) . . ?
C35 C36 C37 119.7(7) . . ?
O10 C36 C37 116.8(6) . . ?
C38 C37 C36 116.7(6) . . ?
C38 C37 C39 123.9(6) . . ?
C36 C37 C39 119.3(6) . . ?
C37 C38 C33 124.3(6) . . ?
C37 C39 C40 111.9(5) . 2_685 ?
C37 C39 C46 113.5(5) . . ?
C40 C39 C46 110.9(5) 2_685 . ?
C45 C40 C41 117.1(6) . . ?
C45 C40 C39 121.4(5) . 2_685 ?
C41 C40 C39 121.4(5) . 2_685 ?
C42 C41 O11 117.7(6) . . ?
C42 C41 C40 120.3(7) . . ?
O11 C41 C40 121.9(6) . . ?
C43 C44 C45 115.6(6) . . ?
C43 C44 C21 123.0(6) . . ?
C45 C44 C21 121.1(5) . . ?
C40 C45 C44 123.9(5) . . ?
C47 C46 C39 114.3(5) . . ?
C46 C47 C48 111.6(5) . . ?
C7 C48 C47 113.5(5) . . ?
C51 C49 C32 118.0(5) . . ?
C51 C50 C14 117.0(6) . 2_685 ?
C49 C51 C50 111.5(5) . . ?

loop_
_geom_bond_atom_site_label_1
_geom_bond_atom_site_label_2
_geom_bond_distance
_geom_bond_site_symmetry_2
_geom_bond_publ_flag
C17 C16 1.346(10) . ?
C17 C18 1.420(11) . ?
C29 C28 1.385(10) . ?
C29 O8 1.393(9) . ?
C29 C30 1.397(9) . ?
C42 C41 1.374(10) . ?
C42 C43 1.377(10) . ?
C43 O12 1.353(8) . ?
C43 C44 1.388(9) . ?
C201 N201 1.540(18) . ?
C202 N201 1.477(17) . ?
C203 O201 1.136(16) . ?
C203 N201 1.354(16) . ?
C301 N301 1.386(12) . ?
C302 N301 1.685(15) . ?
C303 O301 1.154(12) . ?
C303 N301 1.211(13) . ?
C401 N401 1.602(12) . ?
C402 N401 1.427(10) . ?
C403 N401 1.200(10) . ?
C403 O401 1.262(10) . ?
C1 C2 1.343(9) . ?
C1 C6 1.384(10) . ?
C2 O2 1.406(8) . ?
C2 C3 1.427(9) . ?
C3 C4 1.386(8) . ?
C3 C7 1.510(9) . ?
C4 C5 1.356(8) . ?
C5 C6 1.423(9) . ?
C5 C25 1.539(9) . ?
C6 O1 1.373(8) . ?
C7 C48 1.512(9) . ?
C7 C8 1.520(9) . ?
C8 C9 1.399(9) . ?
C8 C13 1.403(8) . ?
C9 C10 1.350(9) . ?
C9 O3 1.397(8) . ?
C10 C11 1.358(9) . ?
C11 O4 1.352(8) . ?
C11 C12 1.413(9) . ?
C12 C13 1.374(9) . ?
C12 C14 1.559(9) . ?
C14 C15 1.519(9) . ?
C14 C50 1.545(9) 2_685 ?
C15 C20 1.386(9) . ?
C15 C16 1.426(9) . ?
C16 O5 1.358(8) . ?
C18 O6 1.345(8) . ?
C18 C19 1.425(9) . ?
C19 C20 1.390(8) . ?
C19 C21 1.488(9) . ?
C21 C44 1.525(8) . ?
C21 C22 1.528(8) . ?
C22 C23 1.544(8) . ?
C23 C24 1.522(9) . ?
C24 C25 1.543(8) . ?
C25 C26 1.515(9) . ?
C26 C27 1.401(9) . ?
C26 C31 1.412(9) . ?
C27 O7 1.367(8) . ?
C27 C28 1.372(10) . ?
C30 C31 1.358(9) . ?
C30 C32 1.521(9) . ?
C32 C33 1.516(9) . ?
C32 C49 1.535(8) . ?
C33 C38 1.389(9) . ?
C33 C34 1.408(9) . ?
C34 O9 1.363(9) . ?
C34 C35 1.368(10) . ?
C35 C36 1.342(10) . ?
C36 O10 1.387(8) . ?
C36 C37 1.423(9) . ?
C37 C38 1.370(9) . ?
C37 C39 1.516(9) . ?
C39 C40 1.522(8) 2_685 ?
C39 C46 1.561(8) . ?
C40 C45 1.374(8) . ?
C40 C41 1.395(9) . ?
C41 O11 1.393(8) . ?
C44 C45 1.436(8) . ?
C46 C47 1.487(8) . ?
C47 C48 1.558(9) . ?
C49 C51 1.492(9) . ?
C50 C51 1.499(9) . ?
